data_2241195
loop_
_publ_author_name
'Buvaylo, Elena A.'
'Vassilyeva, Olga Yu.'
'Skelton, Brian W.'

_publ_section_title
;
 Crystal structure of
 bis(2-{[1,1-bis(hydroxymethyl)-2-oxidoethyl]iminomethyl}-6-methoxyphenolato)manganese(IV)
 0.39-hydrate
;
_journal_coeditor_code SJ5481
_journal_issue 11
_journal_name_full 'Acta Crystallographica Section E'
_journal_page_first 1307
_journal_page_last 1310
_journal_paper_doi 10.1107/S2056989015018551
_journal_volume 71
_journal_year 2015
_chemical_formula_iupac '[Mn (C12 H15 N O5)2] , 0.39H2 O'
_chemical_formula_moiety 'C24 H30 Mn N2 O10, 0.39(H2 O)'
_chemical_formula_sum 'C24 H30.78 Mn N2 O10.39'
_chemical_formula_weight 568.46
_chemical_name_systematic
'Bis(2-{[1,1-bis(hydroxymethyl)-2-oxidoethyl]iminomethyl}-6-methoxyphenolato)manganese(IV) 0.39 hydrate'
_space_group_IT_number 92
_symmetry_cell_setting tetragonal
_symmetry_space_group_name_Hall 'P 4abw 2nw'
_symmetry_space_group_name_H-M 'P 41 21 2'
_atom_sites_solution_hydrogens geom
_audit_creation_method 'WinGX routine CIF_UPDATE'
_cell_angle_alpha 90
_cell_angle_beta 90
_cell_angle_gamma 90
_cell_formula_units_Z 4
_cell_length_a 8.0953(2)
_cell_length_b 8.0953(2)
_cell_length_c 37.568(2)
_cell_measurement_reflns_used 2851
_cell_measurement_temperature 100(2)
_cell_measurement_theta_max 67.5978
_cell_measurement_theta_min 3.5266
_cell_volume 2461.98(16)
_computing_cell_refinement
;
<i>CrysAlis Pro</i> (Agilent, 2014)
;
_computing_data_collection
;
<i>CrysAlis Pro</i> (Agilent, 2014)
;
_computing_data_reduction
;
<i>CrysAlis Pro</i> (Agilent, 2014)
;
_computing_molecular_graphics
;
<i>DIAMOND</i> (Brandenburg, 1999)
;
_computing_publication_material
;
WinGX (Farrugia, 2012)
;
_computing_structure_refinement
;
SHELXL-2014 (Sheldrick, 2015)
;
_computing_structure_solution
;
SIR92 (Altomare <i>et al.</i>,  1993)
;
_diffrn_ambient_temperature 100(2)
_diffrn_detector_area_resol_mean 10.4738
_diffrn_measured_fraction_theta_full 0.995
_diffrn_measured_fraction_theta_max 0.995
_diffrn_measurement_device_type 'Oxford Diffraction Gemini diffractometer'
_diffrn_measurement_method '\w scans'
_diffrn_radiation_monochromator graphite
_diffrn_radiation_type CuK\a
_diffrn_radiation_wavelength 1.54178
_diffrn_reflns_av_R_equivalents 0.103
_diffrn_reflns_limit_h_max 9
_diffrn_reflns_limit_h_min -9
_diffrn_reflns_limit_k_max 9
_diffrn_reflns_limit_k_min -6
_diffrn_reflns_limit_l_max 44
_diffrn_reflns_limit_l_min -42
_diffrn_reflns_number 18553
_diffrn_reflns_theta_full 67.679
_diffrn_reflns_theta_max 67.705
_diffrn_reflns_theta_min 4.708
_exptl_absorpt_coefficient_mu 4.92
_exptl_absorpt_correction_T_max 0.946
_exptl_absorpt_correction_T_min 0.695
_exptl_absorpt_correction_type analytical
_exptl_absorpt_process_details
;
[<i>CrysAlis Pro</i> (Agilent, 2014)
     using an expression derived by Clark & Reid (1995)]
;
_exptl_crystal_colour black
_exptl_crystal_density_diffrn 1.534
_exptl_crystal_description plate
_exptl_crystal_F_000 1188
_exptl_crystal_size_max 0.09
_exptl_crystal_size_mid 0.08
_exptl_crystal_size_min 0.01
_refine_diff_density_max 0.539
_refine_diff_density_min -0.342
_refine_ls_abs_structure_details
;
Flack <i>x</i> determined using 584 quotients
[(<i>I</i>^+^)-(<i>I</i>^-^)]/[(<i>I</i>^+^)+(<i>I</i>^-^)]
(Parsons <i>et al</i>., 2013).
;
_refine_ls_abs_structure_Flack -0.007(6)
_refine_ls_extinction_method none
_refine_ls_goodness_of_fit_ref 1.052
_refine_ls_hydrogen_treatment constr
_refine_ls_matrix_type full
_refine_ls_number_parameters 181
_refine_ls_number_reflns 2214
_refine_ls_number_restraints 0
_refine_ls_restrained_S_all 1.052
_refine_ls_R_factor_all 0.0636
_refine_ls_R_factor_gt 0.0515
_refine_ls_shift/su_max 0
_refine_ls_shift/su_mean 0
_refine_ls_structure_factor_coef Fsqd
_refine_ls_weighting_details 'w=1/[\s^2^(Fo^2^)+(0.0691P)^2^+1.3653P] where P=(Fo^2^+2Fc^2^)/3'
_refine_ls_weighting_scheme calc
_refine_ls_wR_factor_gt 0.1271
_refine_ls_wR_factor_ref 0.1358
_reflns_number_gt 1885
_reflns_number_total 2214
_reflns_threshold_expression 'I > 2\s(I)'
_cod_data_source_file sj5481sup1.cif
_cod_data_source_block I
_cod_original_cell_volume 2461.97(18)
_cod_database_code 2241195

loop_
_symmetry_equiv_pos_as_xyz
'x, y, z'
'-x, -y, z+1/2'
'-y+1/2, x+1/2, z+1/4'
'y+1/2, -x+1/2, z+3/4'
'-x+1/2, y+1/2, -z+1/4'
'x+1/2, -y+1/2, -z+3/4'
'y, x, -z'
'-y, -x, -z+1/2'

loop_
_atom_site_type_symbol
_atom_site_label
_atom_site_fract_x
_atom_site_fract_y
_atom_site_fract_z
_atom_site_U_iso_or_equiv
_atom_site_adp_type
_atom_site_calc_flag
_atom_site_occupancy
Mn Mn1 0.68511(10) 0.68511(10) 0.5 0.0286(3) Uani d 1
C C11 0.6187(6) 0.4968(6) 0.56423(15) 0.0308(12) Uani d 1
O O11 0.5567(4) 0.5690(5) 0.53567(9) 0.0333(8) Uani d 1
C C12 0.7784(6) 0.4298(7) 0.56576(14) 0.0330(13) Uani d 1
C C13 0.8302(7) 0.3446(7) 0.59647(14) 0.0365(13) Uani d 1
H H13 0.9372 0.2963 0.5969 0.044 Uiso calc 1
C C14 0.7305(7) 0.3297(7) 0.62568(16) 0.0385(13) Uani d 1
H H14 0.7677 0.2721 0.6462 0.046 Uiso calc 1
C C15 0.5729(7) 0.4005(7) 0.62492(15) 0.0394(13) Uani d 1
H H15 0.5037 0.393 0.6453 0.047 Uiso calc 1
C C16 0.5167(7) 0.4815(7) 0.59479(14) 0.0329(11) Uani d 1
O O16 0.3648(5) 0.5520(5) 0.59131(11) 0.0414(10) Uani d 1
C C161 0.2522(8) 0.5349(8) 0.62010(18) 0.0443(15) Uani d 1
H H16A 0.2355 0.4174 0.6253 0.066 Uiso calc 1
H H16B 0.1462 0.5854 0.6137 0.066 Uiso calc 1
H H16C 0.2971 0.5901 0.6412 0.066 Uiso calc 1
C C10 0.8942(7) 0.4456(7) 0.53655(15) 0.0364(13) Uani d 1
H H10 0.9951 0.3863 0.5385 0.044 Uiso calc 1
N N10 0.8733(5) 0.5316(6) 0.50849(12) 0.0349(11) Uani d 1
C C101 1.0070(8) 0.5533(9) 0.48146(17) 0.0502(17) Uani d 1
C C111 0.9865(8) 0.7342(9) 0.46941(19) 0.0508(17) Uani d 1
H H11A 1.0338 0.8087 0.4876 0.061 Uiso calc 1
H H11B 1.0475 0.7518 0.4469 0.061 Uiso calc 1
O O111 0.8214(5) 0.7719(5) 0.46438(11) 0.0444(10) Uani d 1
C C112 1.1779(9) 0.5228(11) 0.4957(2) 0.072(2) Uani d 1
H H11C 1.1897 0.4044 0.5018 0.087 Uiso calc 1
H H11D 1.26 0.5492 0.477 0.087 Uiso calc 1
O O112 1.2110(7) 0.6187(10) 0.52604(19) 0.096(2) Uani d 1
H H112 1.2848 0.5727 0.5382 0.143 Uiso calc 1
C C113 0.9654(11) 0.4419(9) 0.44961(19) 0.065(2) Uani d 1
H H11E 0.8528 0.4678 0.441 0.078 Uiso calc 1
H H11F 1.044 0.464 0.43 0.078 Uiso calc 1
O O113 0.9740(11) 0.2689(7) 0.45943(17) 0.105(3) Uani d 1
H H113 0.9002 0.2478 0.4745 0.157 Uiso calc 1
O O1 0.787(3) 0.090(3) 0.4441(6) 0.048(9) Uani d 0.195(15)

loop_
_atom_site_aniso_label
_atom_site_aniso_U_11
_atom_site_aniso_U_22
_atom_site_aniso_U_33
_atom_site_aniso_U_12
_atom_site_aniso_U_13
_atom_site_aniso_U_23
Mn1 0.0282(4) 0.0282(4) 0.0293(6) -0.0008(5) -0.0022(4) 0.0022(4)
C11 0.031(3) 0.025(3) 0.036(3) -0.002(2) -0.005(2) 0.000(2)
O11 0.026(2) 0.039(2) 0.034(2) -0.0011(15) -0.0036(16) 0.0023(17)
C12 0.034(3) 0.030(3) 0.035(3) -0.005(2) -0.003(2) 0.002(2)
C13 0.031(3) 0.037(3) 0.042(3) -0.001(2) -0.006(2) 0.003(2)
C14 0.043(3) 0.035(3) 0.037(3) -0.005(3) -0.007(2) 0.008(2)
C15 0.046(3) 0.035(3) 0.037(3) -0.008(3) 0.002(3) 0.001(2)
C16 0.032(3) 0.029(3) 0.037(3) -0.005(2) 0.001(2) 0.003(2)
O16 0.032(2) 0.052(2) 0.041(2) 0.0051(17) 0.0082(17) 0.0053(19)
C161 0.038(3) 0.043(4) 0.052(4) 0.002(3) 0.011(3) 0.007(3)
C10 0.026(3) 0.041(3) 0.042(3) 0.002(2) -0.002(2) 0.000(3)
N10 0.028(2) 0.045(3) 0.032(2) -0.002(2) -0.0006(18) 0.007(2)
C101 0.036(3) 0.067(5) 0.047(4) 0.008(3) 0.007(3) 0.012(3)
C111 0.045(4) 0.060(4) 0.047(4) -0.008(3) 0.004(3) 0.016(3)
O111 0.043(2) 0.048(2) 0.041(2) -0.010(2) -0.0092(19) 0.0110(18)
C112 0.039(4) 0.098(6) 0.080(6) 0.006(4) 0.019(4) 0.035(5)
O112 0.049(3) 0.142(6) 0.096(5) -0.025(4) -0.025(3) 0.055(4)
C113 0.085(6) 0.056(4) 0.055(4) 0.015(4) 0.024(4) 0.012(4)
O113 0.184(8) 0.053(3) 0.077(4) 0.048(4) 0.067(5) 0.025(3)
O1 0.055(16) 0.037(13) 0.052(15) 0.017(11) 0.016(11) 0.008(10)

loop_
_atom_type_symbol
_atom_type_description
_atom_type_scat_dispersion_real
_atom_type_scat_dispersion_imag
_atom_type_scat_source
C C 0.0181 0.0091 'International Tables Vol C Tables 4.2.6.8 and 6.1.1.4'
H H 0 0 'International Tables Vol C Tables 4.2.6.8 and 6.1.1.4'
N N 0.0311 0.018 'International Tables Vol C Tables 4.2.6.8 and 6.1.1.4'
O O 0.0492 0.0322 'International Tables Vol C Tables 4.2.6.8 and 6.1.1.4'
Mn Mn -0.5299 2.8052 'International Tables Vol C Tables 4.2.6.8 and 6.1.1.4'

loop_
_exptl_crystal_face_index_h
_exptl_crystal_face_index_k
_exptl_crystal_face_index_l
_exptl_crystal_face_perp_dist
0 0 1 0.0051
0 0 -1 0.0062
0 2 -1 0.0387
0 -2 1 0.0416
-2 0 1 0.0371
2 0 -1 0.0463

loop_
_geom_angle_atom_site_label_1
_geom_angle_atom_site_label_2
_geom_angle_atom_site_label_3
_geom_angle_site_symmetry_1
_geom_angle_site_symmetry_3
_geom_angle
_geom_angle_publ_flag
O111 Mn1 O111 . 7_556 94.0(3) y
O111 Mn1 O11 . 7_556 89.58(16) y
O111 Mn1 O11 7_556 7_556 172.89(19) ?
O111 Mn1 O11 . . 172.89(18) y
O111 Mn1 O11 7_556 . 89.58(16) ?
O11 Mn1 O11 7_556 . 87.6(2) y
O111 Mn1 N10 . . 84.14(18) y
O111 Mn1 N10 7_556 . 88.07(19) y
O11 Mn1 N10 7_556 . 98.44(18) y
O11 Mn1 N10 . . 89.82(17) y
O111 Mn1 N10 . 7_556 88.07(19) ?
O111 Mn1 N10 7_556 7_556 84.14(18) ?
O11 Mn1 N10 7_556 7_556 89.82(17) ?
O11 Mn1 N10 . 7_556 98.44(18) ?
N10 Mn1 N10 . 7_556 168.6(3) y
O11 C11 C12 . . 123.7(5) ?
O11 C11 C16 . . 118.3(5) ?
C12 C11 C16 . . 118.0(5) ?
C11 O11 Mn1 . . 124.9(3) ?
C11 C12 C13 . . 119.8(5) ?
C11 C12 C10 . . 122.1(5) ?
C13 C12 C10 . . 118.1(5) ?
C14 C13 C12 . . 121.6(5) ?
C14 C13 H13 . . 119.2 ?
C12 C13 H13 . . 119.2 ?
C13 C14 C15 . . 119.0(5) ?
C13 C14 H14 . . 120.5 ?
C15 C14 H14 . . 120.5 ?
C16 C15 C14 . . 120.7(5) ?
C16 C15 H15 . . 119.7 ?
C14 C15 H15 . . 119.7 ?
O16 C16 C15 . . 125.0(5) ?
O16 C16 C11 . . 114.3(5) ?
C15 C16 C11 . . 120.7(5) ?
C16 O16 C161 . . 117.7(5) ?
O16 C161 H16A . . 109.5 ?
O16 C161 H16B . . 109.5 ?
H16A C161 H16B . . 109.5 ?
O16 C161 H16C . . 109.5 ?
H16A C161 H16C . . 109.5 ?
H16B C161 H16C . . 109.5 ?
N10 C10 C12 . . 126.0(5) ?
N10 C10 H10 . . 117 ?
C12 C10 H10 . . 117 ?
C10 N10 C101 . . 122.0(5) ?
C10 N10 Mn1 . . 125.1(4) ?
C101 N10 Mn1 . . 111.8(4) ?
N10 C101 C112 . . 113.9(5) ?
N10 C101 C113 . . 107.5(6) ?
C112 C101 C113 . . 112.5(7) ?
N10 C101 C111 . . 103.5(5) ?
C112 C101 C111 . . 111.1(6) ?
C113 C101 C111 . . 107.8(5) ?
O111 C111 C101 . . 110.7(5) ?
O111 C111 H11A . . 109.5 ?
C101 C111 H11A . . 109.5 ?
O111 C111 H11B . . 109.5 ?
C101 C111 H11B . . 109.5 ?
H11A C111 H11B . . 108.1 ?
C111 O111 Mn1 . . 112.9(4) ?
O112 C112 C101 . . 111.9(7) ?
O112 C112 H11C . . 109.2 ?
C101 C112 H11C . . 109.2 ?
O112 C112 H11D . . 109.2 ?
C101 C112 H11D . . 109.2 ?
H11C C112 H11D . . 107.9 ?
C112 O112 H112 . . 109.5 ?
O113 C113 C101 . . 111.0(6) ?
O113 C113 H11E . . 109.4 ?
C101 C113 H11E . . 109.4 ?
O113 C113 H11F . . 109.4 ?
C101 C113 H11F . . 109.4 ?
H11E C113 H11F . . 108 ?
C113 O113 H113 . . 109.5 ?

loop_
_geom_bond_atom_site_label_1
_geom_bond_atom_site_label_2
_geom_bond_site_symmetry_2
_geom_bond_distance
_geom_bond_publ_flag
Mn1 O111 . 1.871(4) y
Mn1 O111 7_556 1.871(4) ?
Mn1 O11 7_556 1.939(4) ?
Mn1 O11 . 1.939(4) y
Mn1 N10 . 1.992(5) y
Mn1 N10 7_556 1.992(5) ?
C11 O11 . 1.321(6) ?
C11 C12 . 1.403(8) ?
C11 C16 . 1.420(8) ?
C12 C13 . 1.408(7) ?
C12 C10 . 1.449(8) ?
C13 C14 . 1.368(8) ?
C13 H13 . 0.95 ?
C14 C15 . 1.399(9) ?
C14 H14 . 0.95 ?
C15 C16 . 1.384(8) ?
C15 H15 . 0.95 ?
C16 O16 . 1.362(7) ?
O16 C161 . 1.421(7) ?
C161 H16A . 0.98 ?
C161 H16B . 0.98 ?
C161 H16C . 0.98 ?
C10 N10 . 1.275(7) ?
C10 H10 . 0.95 ?
N10 C101 . 1.495(7) ?
C101 C112 . 1.504(10) ?
C101 C113 . 1.536(10) ?
C101 C111 . 1.542(10) ?
C111 O111 . 1.384(8) ?
C111 H11A . 0.99 ?
C111 H11B . 0.99 ?
C112 O112 . 1.405(11) ?
C112 H11C . 0.99 ?
C112 H11D . 0.99 ?
O112 H112 . 0.84 ?
C113 O113 . 1.450(9) ?
C113 H11E . 0.99 ?
C113 H11F . 0.99 ?
O113 H113 . 0.84 ?

loop_
_geom_hbond_atom_site_label_D
_geom_hbond_atom_site_label_H
_geom_hbond_atom_site_label_A
_geom_hbond_site_symmetry_A
_geom_hbond_distance_DH
_geom_hbond_distance_HA
_geom_hbond_distance_DA
_geom_hbond_angle_DHA
O112 H112 O11 1_655 0.84 2.2 2.850(7) 133.8
O112 H112 O16 1_655 0.84 2.1 2.802(7) 140.5
O113 H113 O112 7_546 0.84 2.3 2.965(12) 136.5

_cod_database_fobs_code 2241195
